data_7706436
loop_
_publ_author_name
'Dong, Zhi-Qiang'
'Yang, Jian-Hui'
'Liu, Bin'

_publ_section_title
;
 Chromous carbonates containing a square-grid layer of
 {Cr<sub>2</sub>(CO<sub>3</sub>)<sub>4</sub>}<sub> <i>n</i>
 </sub><sup>4<i>n</i>-</sup> based on a dichromium(II,II) paddlewheel
 core.
;
_journal_issue 7
_journal_name_full 'Dalton transactions (Cambridge, England : 2003)'
_journal_page_first 2387
_journal_page_last 2392
_journal_paper_doi 10.1039/d0dt04160b
_journal_volume 50
_journal_year 2021
_chemical_formula_moiety 'C4 H17 Cr2 Na3 O20, 2(H2 O)'
_chemical_formula_sum 'C4 H21 Cr2 Na3 O22'
_chemical_formula_weight 594.18
_space_group_crystal_system monoclinic
_space_group_IT_number 15
_space_group_name_Hall '-C 2yc'
_space_group_name_H-M_alt 'C 1 2/c 1'
_atom_sites_solution_hydrogens difmap
_audit_creation_method SHELXL-2018/3
_audit_update_record
;
2021-01-15 deposited with the CCDC.	2021-01-18 downloaded from the CCDC.
;
_cell_angle_alpha 90
_cell_angle_beta 96.899(12)
_cell_angle_gamma 90
_cell_formula_units_Z 4
_cell_length_a 21.463(16)
_cell_length_b 8.882(7)
_cell_length_c 9.942(8)
_cell_measurement_reflns_used 1515
_cell_measurement_temperature 296(2)
_cell_measurement_theta_max 25.580
_cell_measurement_theta_min 2.487
_cell_volume 1882(3)
_computing_cell_refinement 'Bruker SAINT'
_computing_data_collection 'Bruker APEX2'
_computing_data_reduction 'Bruker SAINT'
_computing_molecular_graphics 'Bruker SHELXTL'
_computing_publication_material 'Bruker SHELXTL'
_computing_structure_refinement 'SHELXL-2018/3 (Sheldrick, 2018)'
_computing_structure_solution 'SHELXT 2014/5 (Sheldrick, 2014)'
_diffrn_ambient_temperature 296(2)
_diffrn_measured_fraction_theta_full 0.984
_diffrn_measured_fraction_theta_max 0.980
_diffrn_measurement_device_type 'Bruker APEX-II CCD'
_diffrn_measurement_method '\f and \w scans'
_diffrn_radiation_type MoK\a
_diffrn_radiation_wavelength 0.71073
_diffrn_reflns_av_R_equivalents 0.1077
_diffrn_reflns_av_unetI/netI 0.0891
_diffrn_reflns_Laue_measured_fraction_full 0.984
_diffrn_reflns_Laue_measured_fraction_max 0.980
_diffrn_reflns_limit_h_max 26
_diffrn_reflns_limit_h_min -12
_diffrn_reflns_limit_k_max 10
_diffrn_reflns_limit_k_min -10
_diffrn_reflns_limit_l_max 12
_diffrn_reflns_limit_l_min -12
_diffrn_reflns_number 4499
_diffrn_reflns_point_group_measured_fraction_full 0.984
_diffrn_reflns_point_group_measured_fraction_max 0.980
_diffrn_reflns_theta_full 25.242
_diffrn_reflns_theta_max 25.898
_diffrn_reflns_theta_min 3.156
_exptl_absorpt_coefficient_mu 1.335
_exptl_absorpt_correction_T_max 0.838
_exptl_absorpt_correction_T_min 0.735
_exptl_absorpt_correction_type multi-scan
_exptl_absorpt_process_details sadabs
_exptl_crystal_colour tan
_exptl_crystal_density_diffrn 2.097
_exptl_crystal_description block
_exptl_crystal_F_000 1208
_exptl_crystal_size_max 0.280
_exptl_crystal_size_mid 0.200
_exptl_crystal_size_min 0.140
_refine_diff_density_max 1.550
_refine_diff_density_min -0.817
_refine_diff_density_rms 0.225
_refine_ls_extinction_method none
_refine_ls_goodness_of_fit_ref 1.110
_refine_ls_hydrogen_treatment constr
_refine_ls_matrix_type full
_refine_ls_number_parameters 141
_refine_ls_number_reflns 1793
_refine_ls_number_restraints 0
_refine_ls_restrained_S_all 1.110
_refine_ls_R_factor_all 0.1213
_refine_ls_R_factor_gt 0.1056
_refine_ls_shift/su_max 0.000
_refine_ls_shift/su_mean 0.000
_refine_ls_structure_factor_coef Fsqd
_refine_ls_weighting_details 'w=1/[\s^2^(Fo^2^)+(0.1460P)^2^+36.9545P] where P=(Fo^2^+2Fc^2^)/3'
_refine_ls_weighting_scheme calc
_refine_ls_wR_factor_gt 0.2729
_refine_ls_wR_factor_ref 0.2840
_reflns_Friedel_coverage 0.000
_reflns_number_gt 1423
_reflns_number_total 1793
_reflns_threshold_expression 'I > 2\s(I)'
_cod_data_source_file d0dt04160b2.cif
_cod_data_source_block xb2668_0m_a
_cod_depositor_comments 'Adding full bibliography for 7706436.cif.'
_cod_original_cell_volume 1882(2)
_cod_original_sg_symbol_H-M 'C 2/c'
_cod_database_code 7706436
_shelx_shelxl_version_number 2018/3
_shelx_space_group_comment
;
The symmetry employed for this shelxl refinement is uniquely defined
by the following loop, which should always be used as a source of
symmetry information in preference to the above space-group names.
They are only intended as comments.
;
_shelx_estimated_absorpt_t_min 0.706
_shelx_estimated_absorpt_t_max 0.835

loop_
_space_group_symop_operation_xyz
'x, y, z'
'-x, y, -z+1/2'
'x+1/2, y+1/2, z'
'-x+1/2, y+1/2, -z+1/2'
'-x, -y, -z'
'x, -y, z-1/2'
'-x+1/2, -y+1/2, -z'
'x+1/2, -y+1/2, z-1/2'

loop_
_atom_site_label
_atom_site_type_symbol
_atom_site_fract_x
_atom_site_fract_y
_atom_site_fract_z
_atom_site_U_iso_or_equiv
_atom_site_adp_type
_atom_site_occupancy
_atom_site_site_symmetry_order
_atom_site_calc_flag
_atom_site_refinement_flags_posn
_atom_site_refinement_flags_adp
_atom_site_refinement_flags_occupancy
_atom_site_disorder_assembly
_atom_site_disorder_group
O11 O 0.4318(5) 0.4793(11) 0.5017(9) 0.062(3) Uani 1 1 d . . . . .
H11D H 0.403892 0.394480 0.491124 0.074 Uiso 1 1 d R U . . .
H11B H 0.422833 0.533550 0.567114 0.093 Uiso 1 1 d R U . . .
Cr1 Cr 0.23398(7) 0.19675(14) 0.59364(12) 0.0186(5) Uani 1 1 d . . . . .
Na1 Na 0.31519(19) 0.1272(4) 0.1351(4) 0.0312(9) Uani 1 1 d . . . . .
Na2 Na 0.500000 0.2815(8) 0.250000 0.0453(16) Uani 1 2 d S T P . .
C1 C 0.3705(5) 0.1929(10) 0.5934(9) 0.0261(19) Uani 1 1 d . . . . .
C2 C 0.2273(4) -0.0106(9) 0.3695(9) 0.0206(17) Uani 1 1 d . . . . .
O1 O 0.3256(3) 0.1450(8) 0.6586(7) 0.0280(15) Uani 1 1 d . . . . .
O2 O 0.3572(3) 0.2563(8) 0.4747(7) 0.0311(15) Uani 1 1 d . . . . .
O3 O 0.4260(4) 0.1766(13) 0.6456(10) 0.067(3) Uani 1 1 d . . . . .
H3B H 0.450798 0.192107 0.720270 0.100 Uiso 0.5 1 d R U P . .
O4 O 0.2222(3) -0.0058(7) 0.4980(6) 0.0259(14) Uani 1 1 d . . . . .
O5 O 0.2525(3) 0.1010(7) 0.3128(6) 0.0245(14) Uani 1 1 d . . . . .
O6 O 0.2049(3) -0.1228(7) 0.2982(6) 0.0258(14) Uani 1 1 d . . . . .
O7 O 0.4183(4) 0.1096(10) 0.2643(8) 0.0446(19) Uani 1 1 d . . . . .
H7A H 0.432688 0.023708 0.246253 0.054 Uiso 1 1 d R U . . .
H7B H 0.412278 0.107108 0.347233 0.054 Uiso 1 1 d R U . . .
O8 O 0.3488(3) 0.2378(10) -0.0663(7) 0.0380(17) Uani 1 1 d . . . . .
H8A H 0.317075 0.252549 -0.124599 0.057 Uiso 1 1 d R U . . .
H8B H 0.366835 0.321269 -0.045769 0.057 Uiso 1 1 d R U . . .
O9 O 0.5762(4) 0.4820(10) 0.2494(8) 0.047(2) Uani 1 1 d . . . . .
H9B H 0.605912 0.453894 0.205939 0.070 Uiso 1 1 d R U . . .
H9C H 0.558432 0.559044 0.211349 0.070 Uiso 1 1 d R U . . .
O10 O 0.4821(4) 0.2888(11) -0.0050(10) 0.058(3) Uani 1 1 d . . . . .
H10A H 0.454944 0.222786 -0.033443 0.087 Uiso 1 1 d R U . . .
H10C H 0.516353 0.270296 -0.036583 0.087 Uiso 1 1 d R U . . .

loop_
_atom_site_aniso_label
_atom_site_aniso_U_11
_atom_site_aniso_U_22
_atom_site_aniso_U_33
_atom_site_aniso_U_23
_atom_site_aniso_U_13
_atom_site_aniso_U_12
O11 0.084(7) 0.061(6) 0.041(5) -0.004(4) 0.011(4) -0.027(5)
Cr1 0.0333(9) 0.0129(7) 0.0097(7) -0.0012(5) 0.0030(5) -0.0008(5)
Na1 0.043(2) 0.022(2) 0.030(2) 0.0005(15) 0.0096(16) 0.0006(16)
Na2 0.038(3) 0.056(4) 0.041(3) 0.000 0.003(3) 0.000
C1 0.035(5) 0.023(5) 0.020(4) 0.005(4) 0.004(4) -0.002(4)
C2 0.029(4) 0.012(4) 0.022(4) 0.004(3) 0.005(3) 0.006(3)
O1 0.034(4) 0.026(3) 0.024(3) 0.004(3) -0.001(3) -0.004(3)
O2 0.036(4) 0.031(4) 0.027(3) 0.010(3) 0.007(3) 0.005(3)
O3 0.036(5) 0.108(9) 0.054(6) 0.040(6) -0.005(4) -0.018(5)
O4 0.045(4) 0.019(3) 0.014(3) 0.003(2) 0.006(3) -0.001(3)
O5 0.047(4) 0.014(3) 0.014(3) 0.000(2) 0.008(3) -0.005(3)
O6 0.043(4) 0.016(3) 0.018(3) -0.005(2) 0.005(3) -0.003(3)
O7 0.049(5) 0.052(5) 0.035(4) -0.011(4) 0.012(3) -0.005(4)
O8 0.040(4) 0.047(4) 0.026(4) -0.001(3) 0.000(3) 0.004(3)
O9 0.045(5) 0.043(5) 0.051(5) -0.004(4) 0.001(4) 0.005(4)
O10 0.043(5) 0.071(7) 0.059(6) -0.026(5) 0.006(4) 0.001(4)

loop_
_atom_type_symbol
_atom_type_description
_atom_type_scat_dispersion_real
_atom_type_scat_dispersion_imag
_atom_type_scat_source
C C 0.0033 0.0016 'International Tables Vol C Tables 4.2.6.8 and 6.1.1.4'
H H 0.0000 0.0000 'International Tables Vol C Tables 4.2.6.8 and 6.1.1.4'
Cr Cr 0.3209 0.6236 'International Tables Vol C Tables 4.2.6.8 and 6.1.1.4'
O O 0.0106 0.0060 'International Tables Vol C Tables 4.2.6.8 and 6.1.1.4'
Na Na 0.0362 0.0249 'International Tables Vol C Tables 4.2.6.8 and 6.1.1.4'

loop_
_geom_angle_atom_site_label_1
_geom_angle_atom_site_label_2
_geom_angle_atom_site_label_3
_geom_angle
_geom_angle_site_symmetry_1
_geom_angle_site_symmetry_3
_geom_angle_publ_flag
H11D O11 H11B 109.5 . . ?
O5 Cr1 O4 178.8(3) 7_556 . ?
O5 Cr1 O2 92.9(3) 7_556 7_556 ?
O4 Cr1 O2 88.0(3) . 7_556 ?
O5 Cr1 O1 88.6(3) 7_556 . ?
O4 Cr1 O1 90.6(3) . . ?
O2 Cr1 O1 178.5(3) 7_556 . ?
O5 Cr1 Cr1 88.07(18) 7_556 7_556 ?
O4 Cr1 Cr1 91.04(18) . 7_556 ?
O2 Cr1 Cr1 90.9(2) 7_556 7_556 ?
O1 Cr1 Cr1 88.8(2) . 7_556 ?
O5 Cr1 O6 83.4(2) 7_556 6_556 ?
O4 Cr1 O6 97.4(2) . 6_556 ?
O2 Cr1 O6 90.1(3) 7_556 6_556 ?
O1 Cr1 O6 90.5(3) . 6_556 ?
Cr1 Cr1 O6 171.51(18) 7_556 6_556 ?
O5 Cr1 Na1 131.1(2) 7_556 6_556 ?
O4 Cr1 Na1 48.3(2) . 6_556 ?
O2 Cr1 Na1 132.8(2) 7_556 6_556 ?
O1 Cr1 Na1 46.0(2) . 6_556 ?
Cr1 Cr1 Na1 104.70(10) 7_556 6_556 ?
O6 Cr1 Na1 80.71(17) 6_556 6_556 ?
O5 Cr1 Na1 42.97(17) 7_556 7_556 ?
O4 Cr1 Na1 138.16(18) . 7_556 ?
O2 Cr1 Na1 78.0(2) 7_556 7_556 ?
O1 Cr1 Na1 103.4(2) . 7_556 ?
Cr1 Cr1 Na1 127.90(11) 7_556 7_556 ?
O6 Cr1 Na1 44.23(17) 6_556 7_556 ?
Na1 Cr1 Na1 120.18(8) 6_556 7_556 ?
O5 Na1 O6 75.1(2) . 4 ?
O5 Na1 O8 156.2(3) . . ?
O6 Na1 O8 86.2(3) 4 . ?
O5 Na1 O7 99.4(3) . . ?
O6 Na1 O7 95.6(3) 4 . ?
O8 Na1 O7 96.9(3) . . ?
O5 Na1 O1 83.3(2) . 6 ?
O6 Na1 O1 156.9(3) 4 6 ?
O8 Na1 O1 116.7(3) . 6 ?
O7 Na1 O1 79.5(3) . 6 ?
O5 Na1 O4 82.9(2) . 6 ?
O6 Na1 O4 113.1(3) 4 6 ?
O8 Na1 O4 91.2(3) . 6 ?
O7 Na1 O4 150.6(3) . 6 ?
O1 Na1 O4 71.6(2) 6 6 ?
O5 Na1 C1 105.6(3) . 6 ?
O6 Na1 C1 166.6(3) 4 6 ?
O8 Na1 C1 95.9(3) . 6 ?
O7 Na1 C1 71.0(3) . 6 ?
O1 Na1 C1 22.9(2) 6 6 ?
O4 Na1 C1 80.1(2) 6 6 ?
O5 Na1 Cr1 70.93(18) . 6 ?
O6 Na1 Cr1 136.6(2) 4 6 ?
O8 Na1 Cr1 116.6(2) . 6 ?
O7 Na1 Cr1 115.8(3) . 6 ?
O1 Na1 Cr1 37.17(16) 6 6 ?
O4 Na1 Cr1 37.11(15) 6 6 ?
C1 Na1 Cr1 53.52(19) 6 6 ?
O5 Na1 Cr1 35.90(16) . 7_556 ?
O6 Na1 Cr1 42.44(16) 4 7_556 ?
O8 Na1 Cr1 128.6(2) . 7_556 ?
O7 Na1 Cr1 87.7(2) . 7_556 ?
O1 Na1 Cr1 114.5(2) 6 7_556 ?
O4 Na1 Cr1 108.99(19) 6 7_556 ?
C1 Na1 Cr1 133.1(2) 6 7_556 ?
Cr1 Na1 Cr1 106.59(11) 6 7_556 ?
O7 Na2 O7 98.6(5) . 2_655 ?
O7 Na2 O9 172.6(4) . . ?
O7 Na2 O9 88.2(3) 2_655 . ?
O7 Na2 O9 88.2(3) . 2_655 ?
O7 Na2 O9 172.6(4) 2_655 2_655 ?
O9 Na2 O9 85.1(5) . 2_655 ?
O7 Na2 O10 93.0(3) . . ?
O7 Na2 O10 88.9(3) 2_655 . ?
O9 Na2 O10 90.0(3) . . ?
O9 Na2 O10 87.8(3) 2_655 . ?
O7 Na2 O10 88.9(3) . 2_655 ?
O7 Na2 O10 93.0(3) 2_655 2_655 ?
O9 Na2 O10 87.8(3) . 2_655 ?
O9 Na2 O10 90.0(3) 2_655 2_655 ?
O10 Na2 O10 177.1(6) . 2_655 ?
O3 C1 O1 118.9(9) . . ?
O3 C1 O2 121.2(9) . . ?
O1 C1 O2 119.9(8) . . ?
O3 C1 Na1 101.4(7) . 6_556 ?
O1 C1 Na1 47.0(5) . 6_556 ?
O2 C1 Na1 117.8(6) . 6_556 ?
O6 C2 O5 120.3(7) . . ?
O6 C2 O4 120.0(8) . . ?
O5 C2 O4 119.6(8) . . ?
C1 O1 Cr1 120.8(6) . . ?
C1 O1 Na1 110.0(6) . 6_556 ?
Cr1 O1 Na1 96.8(3) . 6_556 ?
C1 O2 Cr1 119.0(6) . 7_556 ?
C1 O3 H3B 142.2 . . ?
C2 O4 Cr1 118.0(5) . . ?
C2 O4 Na1 111.3(5) . 6_556 ?
Cr1 O4 Na1 94.6(3) . 6_556 ?
C2 O5 Cr1 121.6(5) . 7_556 ?
C2 O5 Na1 135.2(5) . . ?
Cr1 O5 Na1 101.1(3) 7_556 . ?
C2 O6 Cr1 126.1(6) . 6 ?
C2 O6 Na1 129.9(5) . 4_545 ?
Cr1 O6 Na1 93.3(2) 6 4_545 ?
Na2 O7 Na1 124.6(4) . . ?
Na2 O7 H7A 106.2 . . ?
Na1 O7 H7A 106.1 . . ?
Na2 O7 H7B 106.2 . . ?
Na1 O7 H7B 106.2 . . ?
H7A O7 H7B 106.4 . . ?
Na1 O8 H8A 109.5 . . ?
Na1 O8 H8B 109.2 . . ?
H8A O8 H8B 109.5 . . ?
Na2 O9 H9B 109.5 . . ?
Na2 O9 H9C 109.1 . . ?
H9B O9 H9C 109.5 . . ?
Na2 O10 H10A 109.4 . . ?
Na2 O10 H10C 109.4 . . ?
H10A O10 H10C 109.5 . . ?

loop_
_geom_bond_atom_site_label_1
_geom_bond_atom_site_label_2
_geom_bond_distance
_geom_bond_site_symmetry_2
_geom_bond_publ_flag
O11 H11D 0.9601 . ?
O11 H11B 0.8501 . ?
Cr1 O5 2.028(6) 7_556 ?
Cr1 O4 2.036(6) . ?
Cr1 O2 2.037(7) 7_556 ?
Cr1 O1 2.047(7) . ?
Cr1 Cr1 2.268(3) 7_556 ?
Cr1 O6 2.294(6) 6_556 ?
Cr1 Na1 3.364(5) 6_556 ?
Cr1 Na1 3.393(4) 7_556 ?
Na1 O5 2.357(7) . ?
Na1 O6 2.371(7) 4 ?
Na1 O8 2.417(8) . ?
Na1 O7 2.427(9) . ?
Na1 O1 2.437(8) 6 ?
Na1 O4 2.521(8) 6 ?
Na1 C1 3.128(10) 6 ?
Na2 O7 2.342(9) . ?
Na2 O7 2.342(9) 2_655 ?
Na2 O9 2.418(10) . ?
Na2 O9 2.418(10) 2_655 ?
Na2 O10 2.520(10) . ?
Na2 O10 2.520(10) 2_655 ?
C1 O3 1.250(13) . ?
C1 O1 1.297(11) . ?
C1 O2 1.308(11) . ?
C2 O6 1.282(10) . ?
C2 O5 1.291(10) . ?
C2 O4 1.297(11) . ?
O3 H3B 0.8709 . ?
O7 H7A 0.8500 . ?
O7 H7B 0.8501 . ?
O8 H8A 0.8500 . ?
O8 H8B 0.8499 . ?
O9 H9B 0.8500 . ?
O9 H9C 0.8500 . ?
O10 H10A 0.8500 . ?
O10 H10C 0.8499 . ?
